data_4345748
loop_
_publ_author_name
'L\"u, Minfeng'
'Jo, Hongil'
'Oh, Seung-Jin'
'Lee, Suheon'
'Choi, Kwang-Yong'
'Yu, Yang'
'Ok, Kang Min'

_publ_section_title
;
 Syntheses, Structures, and Characterization of Quaternary Tellurites,
 Li3MTe4O11 (M = Al, Ga, and Fe).
;
_journal_issue 10
_journal_name_full 'Inorganic chemistry'
_journal_page_first 5873
_journal_page_last 5879
_journal_paper_doi 10.1021/acs.inorgchem.7b00530
_journal_volume 56
_journal_year 2017
_chemical_formula_sum 'Al2 Li6 O22 Te8'
_chemical_formula_weight 1468.40
_space_group_IT_number 15
_symmetry_cell_setting monoclinic
_symmetry_Int_Tables_number 15
_symmetry_space_group_name_Hall '-C 2yc'
_symmetry_space_group_name_H-M 'C 1 2/c 1'
_cell_angle_alpha 90
_cell_angle_beta 109.632(12)
_cell_angle_gamma 90
_cell_formula_units_Z 2
_cell_length_a 18.9467(4)
_cell_length_b 5.13400(10)
_cell_length_c 10.6284(2)
_cell_measurement_reflns_used 1928
_cell_measurement_temperature 298.0
_cell_measurement_theta_max 28.075
_cell_measurement_theta_min 3.942
_cell_volume 973.75(8)
_diffrn_ambient_temperature 298.0
_diffrn_measured_fraction_theta_full 1
_diffrn_measured_fraction_theta_max 1
_diffrn_measurement_device CCD
_diffrn_measurement_device_type 'Bruker SMART BREEZE'
_diffrn_radiation_monochromator graphite
_diffrn_radiation_probe x-ray
_diffrn_radiation_source 'X-ray tube'
_diffrn_radiation_type 'Mo K\a'
_diffrn_radiation_wavelength 0.71073
_diffrn_reflns_av_R_equivalents 0.0585
_diffrn_reflns_av_unetI/netI 0.0472
_diffrn_reflns_limit_h_max 24
_diffrn_reflns_limit_h_min -24
_diffrn_reflns_limit_k_max 6
_diffrn_reflns_limit_k_min -6
_diffrn_reflns_limit_l_max 14
_diffrn_reflns_limit_l_min -14
_diffrn_reflns_number 7587
_diffrn_reflns_theta_full 28.26
_diffrn_reflns_theta_max 28.26
_diffrn_reflns_theta_min 2.28
_exptl_absorpt_coefficient_mu 12.009
_exptl_absorpt_correction_T_max 0.7457
_exptl_absorpt_correction_T_min 0.5617
_exptl_absorpt_correction_type multi-scan
_exptl_absorpt_process_details Bruker
_exptl_crystal_colour colorless
_exptl_crystal_density_diffrn 5.0081
_exptl_crystal_description brick
_exptl_crystal_F_000 1272
_exptl_crystal_size_max 0.075
_exptl_crystal_size_mid 0.025
_exptl_crystal_size_min 0.020
_refine_diff_density_max 1.67
_refine_diff_density_min -1.26
_refine_ls_extinction_method none
_refine_ls_goodness_of_fit_gt 1.28
_refine_ls_goodness_of_fit_ref 1.23
_refine_ls_number_constraints 0
_refine_ls_number_parameters 55
_refine_ls_number_reflns 1198
_refine_ls_number_restraints 0
_refine_ls_R_factor_all 0.0483
_refine_ls_R_factor_gt 0.0340
_refine_ls_shift/su_max 0.0127
_refine_ls_shift/su_mean 0.0009
_refine_ls_structure_factor_coef F
_refine_ls_weighting_details w=1/(\s^2^(F)+0.0001F^2^)
_refine_ls_weighting_scheme sigma
_refine_ls_wR_factor_gt 0.0320
_refine_ls_wR_factor_ref 0.0346
_reflns_number_gt 944
_reflns_number_total 1198
_reflns_threshold_expression I>3\s(I)
_cod_data_source_file ic7b00530_si_002.cif
_cod_data_source_block Li3AlTe4O11
_cod_depositor_comments
;
The following automatic conversions were performed:

'_diffrn_radiation_probe' value 'X-ray' changed to 'x-ray' according
to
/home/data/users/saulius/crontab/automatic-downloads/rss-feeds/ACS/lib/dictionaries/cif_core.dic
dictionary named 'cif_core.dic' version 2.4.2 from 2011-04-26.

Automatic conversion script
Id: cif_fix_values 4973 2017-02-22 13:04:09Z antanas 

 Adding full bibliography for 4345748--4345749.cif.
;
_cod_database_code 4345748

loop_
_space_group_symop_id
_space_group_symop_operation_xyz
1 x,y,z
2 -x,y,-z+1/2
3 -x,-y,-z
4 x,-y,z+1/2
5 x+1/2,y+1/2,z
6 -x+1/2,y+1/2,-z+1/2
7 -x+1/2,-y+1/2,-z
8 x+1/2,-y+1/2,z+1/2

loop_
_atom_site_label
_atom_site_type_symbol
_atom_site_fract_x
_atom_site_fract_y
_atom_site_fract_z
_atom_site_adp_type
_atom_site_U_iso_or_equiv
_atom_site_site_symmetry_multiplicity
_atom_site_occupancy
_atom_site_calc_flag
Te1 Te 0.66643(3) 0.16645(10) 0.17124(5) Uani 0.01316(18) 8 1 d
Te2 Te 0.55790(3) -0.26612(10) -0.05841(6) Uani 0.0181(2) 8 1 d
Al1 Al 0.75 0.25 0.5 Uani 0.0103(11) 4 1 d
O1 O 0.6488(3) -0.3837(10) -0.0709(5) Uiso 0.0150(12) 8 1 d
O2 O 0.7237(3) 0.0598(10) 0.0682(5) Uiso 0.0126(11) 8 1 d
O3 O 0.7343(3) 0.0658(10) 0.3357(5) Uiso 0.0135(12) 8 1 d
O4 O 0.6135(3) -0.1478(10) 0.1592(5) Uiso 0.0213(13) 8 1 d
O5 O 0.5646(3) 0.0839(10) -0.0931(5) Uiso 0.0174(13) 8 1 d
O6 O 0.5 -0.3734(16) -0.25 Uiso 0.029(2) 4 1 d
Li1 Li 0.6718(9) -0.748(3) -0.1202(16) Uiso 0.028(4) 8 1 d
Li2 Li 0.4804(17) 0.225(6) -0.228(3) Uiso 0.029(8) 8 0.5 d

loop_
_atom_site_aniso_label
_atom_site_aniso_type_symbol
_atom_site_aniso_U_11
_atom_site_aniso_U_22
_atom_site_aniso_U_33
_atom_site_aniso_U_12
_atom_site_aniso_U_13
_atom_site_aniso_U_23
Te1 Te 0.0137(3) 0.0140(3) 0.0113(3) 0.0039(2) 0.0036(2) 0.0001(2)
Te2 Te 0.0118(3) 0.0138(3) 0.0300(4) 0.0006(2) 0.0088(3) 0.0041(2)
Al1 Al 0.0110(17) 0.0115(17) 0.0084(17) -0.0024(13) 0.0032(14) -0.0001(13)

loop_
_atom_type_symbol
_atom_type_scat_dispersion_real
_atom_type_scat_dispersion_imag
_atom_type_scat_source
Al 0.0645 0.0514 'International Tables Vol C tables 4.2.6.8 and 6.1.1.1'
Li -0.0003 0.0001 'International Tables Vol C tables 4.2.6.8 and 6.1.1.1'
O 0.0106 0.0060 'International Tables Vol C tables 4.2.6.8 and 6.1.1.1'
Te -0.5308 1.6751 'International Tables Vol C tables 4.2.6.8 and 6.1.1.1'

loop_
_geom_angle_atom_site_label_1
_geom_angle_atom_site_label_2
_geom_angle_atom_site_label_3
_geom_angle_site_symmetry_3
_geom_angle
O2 Te1 O3 . 96.6(2)
O2 Te1 O4 . 96.3(3)
O3 Te1 O4 . 90.6(2)
O1 Te2 O5 . 100.0(2)
O5 Li2 O5 2_654 125.5(17)

loop_
_geom_bond_atom_site_label_1
_geom_bond_atom_site_label_2
_geom_bond_site_symmetry_2
_geom_bond_distance
Te1 O2 . 1.864(6)
Te1 O3 . 1.862(4)
Te1 O4 . 1.881(6)
Te2 O1 . 1.871(6)
Te2 O5 . 1.847(5)
Li1 O1 . 2.026(17)
Li2 O5 . 1.90(3)
Li2 O5 2_654 1.94(3)
